data_7208696
loop_
_publ_author_name
'Thu\'ery, Pierre'

_publ_section_title
;
 Uranyl and mixed uranyl--lanthanide complexes with
 p-sulfonatocalix[4]arene
;
_journal_issue 20
_journal_name_full CrystEngComm
_journal_page_first 6369
_journal_paper_doi 10.1039/c2ce25577d
_journal_volume 14
_journal_year 2012
_chemical_formula_sum 'C56 H97 Eu2 O62.5 S8 U'
_chemical_formula_weight 2568.77
_space_group_IT_number 2
_symmetry_cell_setting triclinic
_symmetry_space_group_name_Hall '-P 1'
_symmetry_space_group_name_H-M 'P -1'
_atom_sites_solution_hydrogens geom
_atom_sites_solution_primary direct
_atom_sites_solution_secondary difmap
_audit_creation_method SHELXL-97
_cell_angle_alpha 71.2552(9)
_cell_angle_beta 78.0759(10)
_cell_angle_gamma 77.8533(8)
_cell_formula_units_Z 2
_cell_length_a 11.9431(2)
_cell_length_b 19.8987(4)
_cell_length_c 20.4792(4)
_cell_measurement_reflns_used 232308
_cell_measurement_temperature 150(2)
_cell_measurement_theta_max 28.70
_cell_measurement_theta_min 2.96
_cell_volume 4454.52(15)
_computing_cell_refinement 'HKL2000 (Otwinowski & Minor, 1997)'
_computing_data_collection 'COLLECT (Nonius, 1998)'
_computing_data_reduction 'HKL2000 (Otwinowski & Minor, 1997)'
_computing_molecular_graphics 'SHELXTL (Sheldrick, 2008)'
_computing_publication_material 'SHELXTL (Sheldrick, 2008); PLATON (Spek, 2003)'
_computing_structure_refinement 'SHELXL-97 (Sheldrick, 2008)'
_computing_structure_solution 'SHELXS-97 (Sheldrick, 2008)'
_diffrn_ambient_temperature 150(2)
_diffrn_measured_fraction_theta_full 0.999
_diffrn_measured_fraction_theta_max 0.999
_diffrn_measurement_device_type 'Nonius Kappa-CCD area-detector diffractometer'
_diffrn_measurement_method 'two \f and twelve \w scans with 1\% steps (1780 frames)'
_diffrn_radiation_monochromator graphite
_diffrn_radiation_source 'fine-focus sealed tube'
_diffrn_radiation_type MoK\a
_diffrn_radiation_wavelength 0.71073
_diffrn_reflns_av_R_equivalents 0.0397
_diffrn_reflns_av_sigmaI/netI 0.0509
_diffrn_reflns_limit_h_max 16
_diffrn_reflns_limit_h_min -16
_diffrn_reflns_limit_k_max 26
_diffrn_reflns_limit_k_min -26
_diffrn_reflns_limit_l_max 27
_diffrn_reflns_limit_l_min -27
_diffrn_reflns_number 232308
_diffrn_reflns_theta_full 28.70
_diffrn_reflns_theta_max 28.70
_diffrn_reflns_theta_min 2.96
_diffrn_standards_decay_% 0
_diffrn_standards_interval_time 0
_diffrn_standards_number 0
_exptl_absorpt_coefficient_mu 3.506
_exptl_absorpt_correction_T_max 0.729
_exptl_absorpt_correction_T_min 0.505
_exptl_absorpt_correction_type multi-scan
_exptl_absorpt_process_details 'SCALEPACK (Otwinowski & Minor, 1997)'
_exptl_crystal_colour 'translucent light yellow'
_exptl_crystal_density_diffrn 1.915
_exptl_crystal_density_method 'not measured'
_exptl_crystal_description platelet
_exptl_crystal_F_000 2558
_exptl_crystal_size_max 0.22
_exptl_crystal_size_mid 0.18
_exptl_crystal_size_min 0.09
_refine_diff_density_max 4.225
_refine_diff_density_min -4.493
_refine_diff_density_rms 0.198
_refine_ls_extinction_method none
_refine_ls_goodness_of_fit_ref 1.040
_refine_ls_hydrogen_treatment constr
_refine_ls_matrix_type full
_refine_ls_number_parameters 1312
_refine_ls_number_reflns 22979
_refine_ls_number_restraints 198
_refine_ls_restrained_S_all 1.100
_refine_ls_R_factor_all 0.0737
_refine_ls_R_factor_gt 0.0594
_refine_ls_shift/su_max 0.002
_refine_ls_shift/su_mean 0.000
_refine_ls_structure_factor_coef Fsqd
_refine_ls_weighting_details 'calc w=1/[\s^2^(Fo^2^)+(0.0775P)^2^+28.5423P] where P=(Fo^2^+2Fc^2^)/3'
_refine_ls_weighting_scheme calc
_refine_ls_wR_factor_gt 0.1518
_refine_ls_wR_factor_ref 0.1587
_reflns_number_gt 18960
_reflns_number_total 22979
_reflns_threshold_expression >2sigma(I)
_cod_data_source_file c2ce25577d.txt
_cod_data_source_block 3
_cod_original_cell_volume 4454.53(15)
_cod_original_formula_sum 'C56 H97 Eu2 O62.50 S8 U'
_cod_database_code 7208696

loop_
_symmetry_equiv_pos_as_xyz
'x, y, z'
'-x, -y, -z'

loop_
_atom_site_label
_atom_site_type_symbol
_atom_site_fract_x
_atom_site_fract_y
_atom_site_fract_z
_atom_site_U_iso_or_equiv
_atom_site_adp_type
_atom_site_occupancy
_atom_site_symmetry_multiplicity
_atom_site_calc_flag
_atom_site_refinement_flags
_atom_site_disorder_assembly
_atom_site_disorder_group
U U 1.138534(18) 0.272687(12) 0.981142(12) 0.02151(7) Uani 1 1 d . . .
Eu1 Eu 0.87804(5) 0.11716(2) 1.36009(2) 0.04754(12) Uani 1 1 d . . .
Eu2 Eu 0.55611(3) 0.64609(2) 0.82232(2) 0.03972(10) Uani 1 1 d . . .
S1 S 1.04030(14) 0.40821(9) 0.87165(9) 0.0290(3) Uani 1 1 d . . .
S2 S 0.43873(13) 0.30166(9) 0.94467(8) 0.0277(3) Uani 1 1 d . . .
S3 S 0.25080(19) 0.59610(13) 0.6623(2) 0.1062(15) Uani 1 1 d DU . .
S4 S 0.83781(16) 0.72371(9) 0.57691(9) 0.0323(4) Uani 1 1 d . . .
S5 S 0.84370(13) 0.22756(9) 1.05927(8) 0.0259(3) Uani 1 1 d . . .
S6 S 0.24219(14) 0.13639(8) 1.12805(9) 0.0266(3) Uani 1 1 d . . .
S7 S 0.49656(18) -0.06725(12) 1.43724(14) 0.0559(6) Uani 1 1 d . . .
S8 S 1.0761(2) -0.05800(11) 1.36129(10) 0.0426(5) Uani 1 1 d . . .
O1 O 1.1339(5) 0.2250(3) 0.9230(3) 0.0360(11) Uani 1 1 d . . .
O2 O 1.1407(4) 0.3203(2) 1.0397(2) 0.0284(9) Uani 1 1 d . . .
O3 O 1.1641(4) 0.3780(3) 0.8745(3) 0.0320(10) Uani 1 1 d . . .
O4 O 0.9773(4) 0.3674(3) 0.9381(3) 0.0310(10) Uani 1 1 d . . .
O5 O 1.0171(5) 0.4849(3) 0.8582(3) 0.0407(12) Uani 1 1 d . . .
O6 O 0.9135(5) 0.3311(3) 0.6463(3) 0.0359(11) Uani 1 1 d . . .
H6 H 0.8498 0.3094 0.6598 0.043 Uiso 1 1 d R . .
O7 O 0.3374(4) 0.2681(3) 0.9465(3) 0.0339(11) Uani 1 1 d . . .
O8 O 0.4025(4) 0.3758(3) 0.9453(3) 0.0363(11) Uani 1 1 d . . .
O9 O 0.5083(4) 0.2573(3) 0.9976(3) 0.0360(11) Uani 1 1 d . . .
O10 O 0.7140(4) 0.2788(3) 0.6776(3) 0.0335(11) Uani 1 1 d . . .
H10 H 0.6786 0.3081 0.6403 0.040 Uiso 1 1 d R . .
O11A O 0.3037(8) 0.6412(5) 0.6937(7) 0.086(3) Uani 0.564(11) 1 d PDU A 1
O12A O 0.1903(8) 0.6414(5) 0.6120(5) 0.086(3) Uani 0.564(11) 1 d PDU A 1
O13A O 0.1818(8) 0.5543(5) 0.7236(5) 0.072(3) Uani 0.564(11) 1 d PDU A 1
O11B O 0.2781(10) 0.6665(4) 0.6422(9) 0.085(3) Uani 0.436(11) 1 d PDU A 2
O12B O 0.1690(8) 0.5997(7) 0.6115(7) 0.087(3) Uani 0.436(11) 1 d PDU A 2
O13B O 0.1957(11) 0.5678(7) 0.7296(5) 0.079(3) Uani 0.436(11) 1 d PDU A 2
O14 O 0.6338(5) 0.3950(3) 0.5688(3) 0.0404(12) Uani 1 1 d . A .
H14 H 0.6946 0.4145 0.5444 0.048 Uiso 1 1 d R . .
O15A O 0.8675(10) 0.7668(4) 0.5071(4) 0.040(3) Uani 0.70(2) 1 d P B 3
O16A O 0.9209(12) 0.7157(5) 0.6228(6) 0.041(3) Uani 0.70(2) 1 d P B 3
O17A O 0.7178(8) 0.7502(5) 0.6077(7) 0.042(2) Uani 0.70(2) 1 d P B 3
O15B O 0.939(2) 0.7537(10) 0.5229(11) 0.037(6) Uani 0.30(2) 1 d P B 4
O16B O 0.863(2) 0.7145(11) 0.6460(11) 0.034(5) Uani 0.30(2) 1 d P B 4
O17B O 0.7326(15) 0.7631(10) 0.5620(17) 0.037(7) Uani 0.30(2) 1 d P B 4
O18 O 0.8386(5) 0.4416(3) 0.5413(3) 0.0427(13) Uani 1 1 d . A .
H18 H 0.8842 0.4051 0.5739 0.051 Uiso 1 1 d R . .
O19 O 0.9668(4) 0.2361(3) 1.0502(3) 0.0373(12) Uani 1 1 d . . .
O20 O 0.7894(5) 0.2301(3) 1.1293(3) 0.0440(13) Uani 1 1 d . . .
O21 O 0.7836(4) 0.2766(3) 1.0051(3) 0.0354(11) Uani 1 1 d . . .
O22 O 0.8363(4) -0.0638(3) 1.0490(3) 0.0315(10) Uani 1 1 d . . .
H22 H 0.8598 -0.0941 1.0829 0.038 Uiso 1 1 d R . .
O23 O 0.2091(4) 0.1652(3) 1.0566(2) 0.0295(10) Uani 1 1 d . . .
O24 O 0.1497(4) 0.1027(3) 1.1774(3) 0.0359(11) Uani 1 1 d . . .
O25 O 0.2808(5) 0.1907(3) 1.1473(3) 0.0393(12) Uani 1 1 d . . .
O26 O 0.6245(4) -0.0976(3) 1.0999(3) 0.0409(13) Uani 1 1 d . . .
H26 H 0.6862 -0.0821 1.0725 0.049 Uiso 1 1 d R . .
O27 O 0.5298(8) -0.1160(4) 1.5002(4) 0.079(3) Uani 1 1 d . . .
O28 O 0.5477(10) -0.0031(5) 1.4105(6) 0.120(4) Uani 1 1 d U . .
O29 O 0.3745(7) -0.0476(6) 1.4395(4) 0.098(3) Uani 1 1 d U . .
O30 O 0.6874(5) -0.2062(3) 1.2141(3) 0.0438(14) Uani 1 1 d . . .
H30 H 0.6589 -0.1762 1.1734 0.053 Uiso 1 1 d R . .
O31 O 1.0179(6) 0.0154(3) 1.3554(4) 0.0532(16) Uani 1 1 d . . .
O32 O 1.0467(10) -0.1044(5) 1.4303(4) 0.090(3) Uani 1 1 d U . .
O33 O 1.1969(6) -0.0593(4) 1.3375(5) 0.068(2) Uani 1 1 d . . .
O34 O 0.8960(4) -0.1573(3) 1.1682(3) 0.0309(10) Uani 1 1 d . . .
H34 H 0.8262 -0.1780 1.1915 0.037 Uiso 1 1 d R . .
O35 O 1.0616(10) 0.1609(5) 1.2973(6) 0.109(3) Uani 1 1 d U . .
O36 O 0.8393(8) 0.0444(5) 1.4779(4) 0.076(2) Uani 1 1 d . . .
O37 O 0.7630(9) 0.0319(6) 1.3638(7) 0.109(3) Uani 1 1 d U . .
O38 O 0.8215(10) 0.2402(5) 1.2866(5) 0.102(3) Uani 1 1 d . . .
O39A O 0.872(2) 0.2099(10) 1.4161(10) 0.108(8) Uani 0.518(12) 1 d P . .
O39B O 0.9598(14) 0.1644(9) 1.4263(7) 0.058(5) Uani 0.482(12) 1 d P . .
O40A O 0.9297(10) 0.1150(6) 1.2363(6) 0.048(3) Uani 0.518(12) 1 d P . .
O40B O 0.8235(11) 0.1166(7) 1.2495(6) 0.047(4) Uani 0.482(12) 1 d P . .
O41A O 0.6844(14) 0.1662(9) 1.3827(8) 0.074(5) Uani 0.518(12) 1 d PU . .
O41B O 0.7057(12) 0.1694(8) 1.4289(10) 0.063(5) Uani 0.482(12) 1 d P . .
O42 O 0.3519(8) 0.6474(7) 0.8443(6) 0.115(3) Uani 1 1 d U . .
H42A H 0.3130 0.6697 0.8815 0.138 Uiso 1 1 d R . .
H42B H 0.3400 0.6025 0.8669 0.138 Uiso 1 1 d R . .
O43 O 0.4798(5) 0.7489(4) 0.8663(3) 0.0524(16) Uani 1 1 d . . .
O44 O 0.6740(8) 0.7369(5) 0.7447(5) 0.089(3) Uani 1 1 d U . .
O45A O 0.5315(10) 0.6116(6) 0.7185(6) 0.040(2) Uani 0.50 1 d P . .
O45B O 0.5313(11) 0.6825(8) 0.7018(7) 0.056(3) Uani 0.50 1 d P . .
O46 O 0.5232(9) 0.5233(6) 0.8386(5) 0.101(3) Uani 1 1 d U . .
O47 O 0.5183(6) 0.5894(4) 0.9471(3) 0.0519(15) Uani 1 1 d . . .
H47A H 0.5356 0.6179 0.9667 0.062 Uiso 1 1 d R . .
H47B H 0.4369 0.5924 0.9634 0.062 Uiso 1 1 d R . .
O48 O 0.7030(5) 0.6588(4) 0.8808(4) 0.0578(17) Uani 1 1 d . . .
O49 O 0.7341(5) 0.5744(3) 0.7895(4) 0.0539(17) Uani 1 1 d . . .
H49A H 0.7997 0.5953 0.7778 0.065 Uiso 1 1 d R . .
H49B H 0.7398 0.5347 0.7767 0.065 Uiso 1 1 d R . .
O50 O 0.4205(14) 0.7373(7) 0.7490(6) 0.067(4) Uani 0.50 1 d P . .
O51 O 0.9479(13) 0.4594(8) 0.0495(8) 0.066(4) Uani 0.50 1 d PU . .
O52 O 0.2960(8) 0.5055(5) 0.8496(6) 0.097(3) Uani 1 1 d U . .
O53 O 0.8101(7) 0.5277(5) 0.9604(6) 0.093(3) Uani 1 1 d U . .
O54 O 0.9452(4) 0.6209(3) 0.7559(3) 0.0405(12) Uani 1 1 d . . .
O55 O 0.1306(7) 0.7033(4) 0.4768(4) 0.0206(16) Uani 0.50 1 d PU . .
O56 O 0.7074(10) 0.2092(7) 0.5583(7) 0.128(4) Uani 1 1 d U . .
O57A O 0.5069(9) 0.7195(7) 0.5974(7) 0.061(5) Uani 0.533(17) 1 d P . .
O57B O 0.4600(13) 0.7499(7) 0.5313(8) 0.058(5) Uani 0.467(17) 1 d PU . .
O58A O 0.7641(12) 0.9117(6) 0.5017(11) 0.076(6) Uani 0.67(3) 1 d P . .
O58B O 0.7276(14) 0.9039(8) 0.5566(12) 0.029(6) Uani 0.33(3) 1 d P . .
O59 O 0.4997(10) 0.8613(7) 0.6460(7) 0.053(3) Uani 0.50 1 d P . .
O60A O 0.9411(11) 0.3172(6) 0.1722(5) 0.049(4) Uani 0.63(3) 1 d P . .
O60B O 1.028(2) 0.2850(13) 0.1870(10) 0.068(9) Uani 0.37(3) 1 d P . .
O61 O 0.3128(7) 0.5762(4) 1.0403(4) 0.0633(19) Uani 1 1 d . . .
O62 O 0.2698(8) 0.0756(5) 0.3251(5) 0.091(3) Uani 1 1 d U . .
O63 O 0.7149(7) 0.0215(5) 0.2280(4) 0.069(2) Uani 1 1 d . . .
O64 O 0.5039(7) 0.8930(4) 0.7658(4) 0.070(2) Uani 1 1 d . . .
O65 O 0.6795(14) 0.4754(7) 0.7266(7) 0.064(4) Uani 0.50 1 d P . .
C1 C 0.9961(5) 0.4088(4) 0.6827(3) 0.0275(13) Uani 1 1 d . A .
C2 C 1.0261(5) 0.4262(4) 0.7358(4) 0.0278(13) Uani 1 1 d . . .
H2 H 1.0659 0.4647 0.7255 0.033 Uiso 1 1 calc R . .
C3 C 0.9975(5) 0.3866(4) 0.8049(3) 0.0277(13) Uani 1 1 d . . .
C4 C 0.9350(5) 0.3295(3) 0.8219(3) 0.0267(13) Uani 1 1 d . . .
H4 H 0.9146 0.3043 0.8683 0.032 Uiso 1 1 calc R . .
C5 C 0.9035(5) 0.3105(3) 0.7693(3) 0.0251(12) Uani 1 1 d . . .
C6 C 0.9358(5) 0.3498(3) 0.6998(4) 0.0272(13) Uani 1 1 d . . .
C7 C 0.8356(5) 0.2487(3) 0.7890(4) 0.0271(13) Uani 1 1 d . . .
H7A H 0.8537 0.2156 0.8333 0.033 Uiso 1 1 calc R . .
H7B H 0.8597 0.2230 0.7541 0.033 Uiso 1 1 calc R . .
C8 C 0.7055(5) 0.2731(3) 0.7948(3) 0.0231(12) Uani 1 1 d . . .
C9 C 0.6408(5) 0.2778(3) 0.8588(3) 0.0252(12) Uani 1 1 d . . .
H9 H 0.6772 0.2667 0.8978 0.030 Uiso 1 1 calc R . .
C10 C 0.5218(5) 0.2993(4) 0.8635(3) 0.0263(13) Uani 1 1 d . . .
C11 C 0.4660(5) 0.3175(3) 0.8054(3) 0.0255(12) Uani 1 1 d . . .
H11 H 0.3864 0.3329 0.8095 0.031 Uiso 1 1 calc R . .
C12 C 0.5287(5) 0.3128(3) 0.7416(3) 0.0231(12) Uani 1 1 d . . .
C13 C 0.6483(5) 0.2890(3) 0.7377(3) 0.0237(12) Uani 1 1 d . . .
C14 C 0.4660(6) 0.3359(3) 0.6789(3) 0.0277(13) Uani 1 1 d . . .
H14A H 0.3878 0.3247 0.6935 0.033 Uiso 1 1 calc R . .
H14B H 0.5059 0.3099 0.6459 0.033 Uiso 1 1 calc R . .
C15 C 0.4622(6) 0.4160(4) 0.6444(3) 0.0277(13) Uani 1 1 d . A .
C16 C 0.3723(6) 0.4634(4) 0.6667(4) 0.0350(16) Uani 1 1 d . . .
H16 H 0.3126 0.4460 0.7012 0.042 Uiso 1 1 calc R A .
C17 C 0.3703(5) 0.5372(3) 0.6377(4) 0.045(2) Uani 1 1 d D A .
C18 C 0.4592(6) 0.5638(4) 0.5866(5) 0.0412(19) Uani 1 1 d . . .
H18A H 0.4573 0.6131 0.5678 0.049 Uiso 1 1 calc R A .
C19 C 0.5510(6) 0.5173(4) 0.5633(4) 0.0327(15) Uani 1 1 d . A .
C20 C 0.5502(6) 0.4440(4) 0.5920(3) 0.0301(14) Uani 1 1 d . . .
C21 C 0.6462(7) 0.5478(4) 0.5068(3) 0.0351(16) Uani 1 1 d . . .
H21A H 0.6137 0.5931 0.4765 0.042 Uiso 1 1 calc R A .
H21B H 0.6766 0.5150 0.4788 0.042 Uiso 1 1 calc R . .
C22 C 0.7459(6) 0.5601(4) 0.5363(3) 0.0314(14) Uani 1 1 d . A .
C23 C 0.7461(7) 0.6262(4) 0.5447(3) 0.0324(14) Uani 1 1 d . . .
H23 H 0.6861 0.6638 0.5321 0.039 Uiso 1 1 calc R A .
C24 C 0.8364(6) 0.6362(4) 0.5721(4) 0.0311(14) Uani 1 1 d . A .
C25 C 0.9248(6) 0.5811(4) 0.5926(3) 0.0306(14) Uani 1 1 d . . .
H25 H 0.9832 0.5888 0.6119 0.037 Uiso 1 1 calc R A .
C26 C 0.9271(6) 0.5138(4) 0.5845(3) 0.0313(14) Uani 1 1 d . A .
C27 C 0.8374(6) 0.5045(4) 0.5554(3) 0.0309(14) Uani 1 1 d . . .
C28 C 1.0243(6) 0.4533(4) 0.6077(4) 0.0321(14) Uani 1 1 d . . .
H28A H 1.0398 0.4224 0.5776 0.039 Uiso 1 1 calc R A .
H28B H 1.0940 0.4734 0.6026 0.039 Uiso 1 1 calc R . .
C29 C 0.9299(5) 0.0148(4) 1.0807(3) 0.0252(12) Uani 1 1 d . . .
C30 C 0.9327(5) 0.0848(4) 1.0807(3) 0.0258(13) Uani 1 1 d . . .
H30A H 0.9927 0.0944 1.0973 0.031 Uiso 1 1 calc R . .
C31 C 0.8448(5) 0.1400(3) 1.0556(3) 0.0247(12) Uani 1 1 d . . .
C32 C 0.7530(5) 0.1269(4) 1.0315(3) 0.0254(12) Uani 1 1 d . . .
H32 H 0.6946 0.1644 1.0160 0.030 Uiso 1 1 calc R . .
C33 C 0.7481(5) 0.0582(4) 1.0303(3) 0.0249(12) Uani 1 1 d . . .
C34 C 0.8396(5) 0.0027(4) 1.0547(3) 0.0261(12) Uani 1 1 d . . .
C35 C 0.6487(6) 0.0446(4) 1.0035(4) 0.0299(14) Uani 1 1 d . . .
H35A H 0.6750 0.0044 0.9842 0.036 Uiso 1 1 calc R . .
H35B H 0.6247 0.0865 0.9662 0.036 Uiso 1 1 calc R . .
C36 C 0.5456(6) 0.0284(3) 1.0601(4) 0.0295(14) Uani 1 1 d . . .
C37 C 0.4531(6) 0.0824(3) 1.0675(4) 0.0282(13) Uani 1 1 d . . .
H37 H 0.4537 0.1286 1.0371 0.034 Uiso 1 1 calc R . .
C38 C 0.3607(6) 0.0677(3) 1.1199(4) 0.0283(13) Uani 1 1 d . . .
C39 C 0.3581(6) -0.0002(4) 1.1672(4) 0.0334(15) Uani 1 1 d . . .
H39 H 0.2955 -0.0086 1.2027 0.040 Uiso 1 1 calc R . .
C40 C 0.4485(6) -0.0553(4) 1.1618(5) 0.0366(17) Uani 1 1 d . . .
C41 C 0.5408(6) -0.0407(3) 1.1068(4) 0.0332(16) Uani 1 1 d . . .
C42 C 0.4492(6) -0.1289(4) 1.2143(5) 0.045(2) Uani 1 1 d . . .
H42C H 0.4783 -0.1655 1.1904 0.054 Uiso 1 1 calc R . .
H42D H 0.3707 -0.1350 1.2369 0.054 Uiso 1 1 calc R . .
C43 C 0.5250(6) -0.1385(4) 1.2692(5) 0.044(2) Uani 1 1 d . . .
C44 C 0.4820(6) -0.1060(4) 1.3227(5) 0.051(2) Uani 1 1 d . . .
H44 H 0.4083 -0.0790 1.3240 0.061 Uiso 1 1 calc R . .
C45 C 0.5479(6) -0.1136(4) 1.3735(5) 0.046(2) Uani 1 1 d . . .
C46 C 0.6577(6) -0.1537(4) 1.3726(4) 0.0414(18) Uani 1 1 d . . .
H46 H 0.7006 -0.1595 1.4077 0.050 Uiso 1 1 calc R . .
C47 C 0.7043(6) -0.1854(4) 1.3189(4) 0.0381(18) Uani 1 1 d . . .
C48 C 0.6376(6) -0.1762(4) 1.2678(5) 0.0368(17) Uani 1 1 d . . .
C49 C 0.8295(5) -0.2231(4) 1.3161(4) 0.0324(15) Uani 1 1 d . . .
H49C H 0.8443 -0.2519 1.3626 0.039 Uiso 1 1 calc R . .
H49D H 0.8437 -0.2546 1.2867 0.039 Uiso 1 1 calc R . .
C50 C 0.9092(5) -0.1665(3) 1.2867(3) 0.0242(12) Uani 1 1 d . . .
C51 C 0.9537(5) -0.1432(4) 1.3318(3) 0.0273(13) Uani 1 1 d . . .
H51 H 0.9391 -0.1643 1.3797 0.033 Uiso 1 1 calc R . .
C52 C 1.0201(6) -0.0881(4) 1.3049(3) 0.0271(13) Uani 1 1 d . . .
C53 C 1.0425(5) -0.0557(3) 1.2331(3) 0.0239(12) Uani 1 1 d . . .
H53 H 1.0865 -0.0186 1.2161 0.029 Uiso 1 1 calc R . .
C54 C 0.9998(5) -0.0783(3) 1.1873(3) 0.0227(12) Uani 1 1 d . . .
C55 C 0.9327(5) -0.1340(3) 1.2154(3) 0.0229(12) Uani 1 1 d . . .
C56 C 1.0257(5) -0.0445(4) 1.1092(3) 0.0262(13) Uani 1 1 d . . .
H56A H 1.0370 -0.0814 1.0860 0.031 Uiso 1 1 calc R . .
H56B H 1.0974 -0.0249 1.0986 0.031 Uiso 1 1 calc R . .

loop_
_atom_site_aniso_label
_atom_site_aniso_U_11
_atom_site_aniso_U_22
_atom_site_aniso_U_33
_atom_site_aniso_U_23
_atom_site_aniso_U_13
_atom_site_aniso_U_12
U 0.01879(11) 0.02292(11) 0.02255(11) -0.00556(8) -0.00498(8) -0.00251(8)
Eu1 0.0866(3) 0.02737(19) 0.02598(19) -0.00960(15) 0.00514(19) -0.01359(19)
Eu2 0.03300(19) 0.0481(2) 0.03071(19) -0.01012(16) -0.00034(14) 0.00299(16)
S1 0.0268(7) 0.0239(7) 0.0315(8) -0.0009(6) -0.0062(6) -0.0032(6)
S2 0.0188(7) 0.0378(9) 0.0228(7) -0.0067(6) -0.0008(5) -0.0020(6)
S3 0.0229(10) 0.0297(11) 0.211(4) 0.0121(17) 0.0195(16) 0.0038(8)
S4 0.0379(9) 0.0261(8) 0.0331(9) -0.0020(7) -0.0124(7) -0.0087(7)
S5 0.0207(7) 0.0289(8) 0.0275(8) -0.0055(6) -0.0028(6) -0.0077(6)
S6 0.0269(7) 0.0215(7) 0.0302(8) -0.0040(6) -0.0095(6) -0.0014(6)
S7 0.0295(9) 0.0431(11) 0.0673(15) 0.0046(10) 0.0113(9) 0.0036(8)
S8 0.0685(13) 0.0360(10) 0.0312(9) -0.0065(8) -0.0228(9) -0.0149(9)
O1 0.043(3) 0.031(3) 0.038(3) -0.013(2) -0.015(2) 0.000(2)
O2 0.028(2) 0.027(2) 0.030(2) -0.0085(19) -0.0048(18) -0.0037(18)
O3 0.023(2) 0.034(3) 0.035(3) -0.001(2) -0.0065(19) -0.0091(19)
O4 0.027(2) 0.029(2) 0.033(3) -0.003(2) -0.0051(19) -0.0040(18)
O5 0.046(3) 0.026(3) 0.045(3) -0.006(2) -0.008(2) -0.003(2)
O6 0.043(3) 0.031(3) 0.032(3) -0.011(2) 0.005(2) -0.010(2)
O7 0.022(2) 0.048(3) 0.028(2) -0.008(2) 0.0008(18) -0.006(2)
O8 0.037(3) 0.040(3) 0.030(3) -0.014(2) 0.000(2) 0.000(2)
O9 0.027(2) 0.053(3) 0.024(2) -0.008(2) -0.0045(19) -0.001(2)
O10 0.033(2) 0.040(3) 0.027(2) -0.014(2) 0.0006(19) -0.003(2)
O11A 0.035(4) 0.035(4) 0.162(8) -0.010(5) -0.002(5) 0.009(4)
O12A 0.037(4) 0.034(4) 0.165(7) -0.009(5) -0.010(4) 0.003(3)
O13A 0.029(4) 0.025(4) 0.157(7) -0.025(4) -0.007(4) -0.005(3)
O11B 0.032(4) 0.030(5) 0.164(8) -0.004(5) -0.002(5) 0.004(4)
O12B 0.030(4) 0.036(5) 0.168(8) 0.000(5) -0.009(5) 0.002(4)
O13B 0.029(4) 0.034(4) 0.162(7) -0.017(5) -0.008(4) -0.001(4)
O14 0.057(3) 0.033(3) 0.030(3) -0.009(2) 0.002(2) -0.015(2)
O15A 0.048(6) 0.029(4) 0.037(4) 0.002(3) -0.007(4) -0.010(4)
O16A 0.049(7) 0.031(4) 0.045(6) -0.001(4) -0.023(5) -0.012(4)
O17A 0.043(5) 0.038(5) 0.047(7) -0.016(4) -0.001(4) -0.012(4)
O15B 0.040(13) 0.027(9) 0.041(11) -0.008(8) 0.006(9) -0.009(8)
O16B 0.037(12) 0.036(10) 0.029(10) -0.012(8) -0.008(9) -0.003(9)
O17B 0.020(8) 0.027(9) 0.070(19) -0.021(10) -0.015(10) 0.005(6)
O18 0.064(4) 0.034(3) 0.031(3) -0.012(2) 0.007(2) -0.020(3)
O19 0.025(2) 0.031(3) 0.048(3) 0.006(2) -0.013(2) -0.0085(19)
O20 0.057(3) 0.048(3) 0.032(3) -0.018(2) 0.008(2) -0.025(3)
O21 0.029(2) 0.032(3) 0.045(3) -0.006(2) -0.015(2) -0.001(2)
O22 0.036(3) 0.027(2) 0.032(2) -0.011(2) -0.011(2) 0.0049(19)
O23 0.028(2) 0.030(2) 0.028(2) -0.0050(19) -0.0125(19) 0.0047(18)
O24 0.038(3) 0.026(2) 0.036(3) -0.002(2) -0.001(2) -0.004(2)
O25 0.050(3) 0.029(3) 0.045(3) -0.011(2) -0.021(3) -0.005(2)
O26 0.031(3) 0.024(2) 0.070(4) -0.013(2) -0.018(3) 0.002(2)
O27 0.120(7) 0.044(4) 0.093(6) -0.024(4) -0.083(5) 0.014(4)
O28 0.131(6) 0.077(5) 0.134(6) -0.048(5) 0.060(5) -0.025(4)
O29 0.049(4) 0.161(7) 0.056(4) -0.024(4) -0.004(3) 0.030(4)
O30 0.038(3) 0.025(2) 0.070(4) -0.009(3) -0.025(3) -0.002(2)
O31 0.057(4) 0.052(4) 0.064(4) -0.037(3) -0.008(3) -0.007(3)
O32 0.158(7) 0.084(5) 0.045(4) -0.006(3) -0.038(4) -0.054(5)
O33 0.044(4) 0.078(5) 0.106(6) -0.046(5) -0.045(4) 0.004(3)
O34 0.032(2) 0.029(2) 0.035(3) -0.010(2) -0.015(2) -0.0005(19)
O35 0.120(6) 0.073(5) 0.104(6) -0.024(4) 0.053(5) -0.018(4)
O36 0.101(6) 0.076(5) 0.040(4) -0.012(4) 0.015(4) -0.020(5)
O37 0.090(5) 0.102(6) 0.168(7) -0.072(5) -0.040(5) -0.016(4)
O38 0.147(9) 0.057(5) 0.098(7) 0.010(5) -0.046(7) -0.034(5)
O39A 0.18(2) 0.069(11) 0.086(13) -0.057(10) -0.050(14) 0.035(13)
O39B 0.080(10) 0.071(10) 0.036(7) -0.004(6) -0.010(6) -0.052(9)
O40A 0.049(7) 0.048(7) 0.038(6) -0.002(5) -0.002(5) -0.007(5)
O40B 0.045(7) 0.055(8) 0.030(6) -0.010(5) -0.010(5) 0.014(5)
O41A 0.080(8) 0.077(8) 0.049(7) -0.025(6) -0.013(6) 0.034(6)
O41B 0.044(8) 0.059(9) 0.078(12) -0.018(8) 0.008(7) -0.008(6)
O42 0.076(5) 0.177(7) 0.130(6) -0.115(6) -0.017(5) 0.012(5)
O43 0.045(3) 0.073(4) 0.044(3) -0.033(3) -0.011(3) 0.011(3)
O44 0.080(5) 0.072(5) 0.073(5) 0.003(4) 0.029(4) 0.003(4)
O45A 0.049(6) 0.031(5) 0.043(6) -0.017(5) -0.023(5) 0.009(5)
O45B 0.040(6) 0.081(10) 0.050(7) -0.018(7) -0.006(5) -0.015(6)
O46 0.098(5) 0.135(6) 0.101(6) -0.073(5) 0.031(4) -0.068(5)
O47 0.058(4) 0.064(4) 0.043(3) -0.016(3) -0.001(3) -0.032(3)
O48 0.040(3) 0.064(4) 0.081(5) -0.035(4) -0.005(3) -0.016(3)
O49 0.032(3) 0.056(4) 0.086(5) -0.041(4) -0.002(3) -0.008(3)
O50 0.105(12) 0.046(7) 0.025(6) 0.000(5) -0.006(6) 0.021(7)
O51 0.072(7) 0.066(7) 0.063(7) -0.021(5) -0.014(6) -0.004(5)
O52 0.071(5) 0.066(4) 0.162(7) -0.026(5) -0.036(5) -0.021(4)
O53 0.060(4) 0.063(4) 0.157(7) -0.035(5) -0.014(4) -0.010(3)
O54 0.028(2) 0.045(3) 0.043(3) -0.009(3) -0.006(2) -0.002(2)
O55 0.028(3) 0.020(3) 0.019(3) -0.011(2) 0.006(2) -0.013(2)
O56 0.117(6) 0.129(7) 0.133(7) 0.020(5) -0.053(5) -0.069(5)
O57A 0.031(6) 0.064(8) 0.065(9) 0.018(6) -0.006(5) -0.014(5)
O57B 0.060(7) 0.042(6) 0.064(7) 0.000(5) -0.011(5) -0.010(5)
O58A 0.069(8) 0.042(6) 0.119(18) -0.020(7) -0.030(9) -0.001(5)
O58B 0.025(8) 0.019(7) 0.046(13) -0.007(7) -0.019(8) 0.003(5)
O59 0.036(6) 0.078(9) 0.073(9) -0.065(8) -0.014(6) 0.004(6)
O60A 0.059(8) 0.050(6) 0.040(6) -0.018(5) 0.000(5) -0.012(5)
O60B 0.09(2) 0.073(15) 0.043(11) -0.022(10) 0.009(11) -0.029(14)
O61 0.083(5) 0.043(4) 0.058(4) -0.015(3) 0.017(4) -0.023(3)
O62 0.096(5) 0.081(5) 0.098(5) 0.013(4) -0.058(4) -0.037(4)
O63 0.075(5) 0.085(5) 0.051(4) -0.021(4) -0.012(4) -0.016(4)
O64 0.066(5) 0.061(4) 0.077(5) -0.007(4) -0.022(4) -0.007(4)
O65 0.099(11) 0.042(7) 0.054(8) -0.027(6) -0.013(8) 0.005(7)
C1 0.023(3) 0.027(3) 0.025(3) -0.003(2) 0.003(2) -0.001(2)
C2 0.020(3) 0.026(3) 0.031(3) -0.001(3) -0.002(2) -0.003(2)
C3 0.023(3) 0.027(3) 0.027(3) 0.001(3) -0.006(2) -0.002(2)
C4 0.021(3) 0.027(3) 0.025(3) 0.002(2) -0.006(2) -0.002(2)
C5 0.015(3) 0.024(3) 0.027(3) -0.001(2) 0.001(2) 0.002(2)
C6 0.021(3) 0.027(3) 0.029(3) -0.009(3) 0.003(2) -0.001(2)
C7 0.020(3) 0.025(3) 0.030(3) -0.001(3) -0.003(2) -0.002(2)
C8 0.021(3) 0.018(3) 0.026(3) -0.001(2) -0.004(2) -0.001(2)
C9 0.023(3) 0.027(3) 0.020(3) 0.001(2) -0.005(2) -0.004(2)
C10 0.020(3) 0.031(3) 0.025(3) -0.005(3) -0.001(2) -0.005(2)
C11 0.021(3) 0.022(3) 0.030(3) -0.003(2) -0.005(2) -0.001(2)
C12 0.025(3) 0.019(3) 0.022(3) 0.001(2) -0.004(2) -0.005(2)
C13 0.027(3) 0.019(3) 0.022(3) -0.005(2) 0.001(2) -0.002(2)
C14 0.029(3) 0.026(3) 0.028(3) -0.003(3) -0.007(3) -0.008(2)
C15 0.028(3) 0.028(3) 0.027(3) 0.001(3) -0.015(3) -0.005(2)
C16 0.028(3) 0.032(4) 0.041(4) 0.002(3) -0.013(3) -0.008(3)
C17 0.023(3) 0.032(4) 0.073(6) 0.000(4) -0.018(4) 0.000(3)
C18 0.033(4) 0.030(4) 0.055(5) 0.007(3) -0.025(3) -0.008(3)
C19 0.038(4) 0.034(4) 0.029(3) 0.000(3) -0.018(3) -0.014(3)
C20 0.040(4) 0.030(3) 0.024(3) -0.004(3) -0.014(3) -0.011(3)
C21 0.052(4) 0.038(4) 0.019(3) 0.001(3) -0.014(3) -0.021(3)
C22 0.042(4) 0.034(4) 0.018(3) 0.001(3) -0.006(3) -0.017(3)
C23 0.042(4) 0.029(3) 0.024(3) 0.001(3) -0.008(3) -0.012(3)
C24 0.037(4) 0.026(3) 0.028(3) 0.001(3) -0.009(3) -0.011(3)
C25 0.033(3) 0.033(3) 0.023(3) -0.001(3) -0.003(3) -0.011(3)
C26 0.038(4) 0.032(3) 0.019(3) 0.001(3) 0.001(3) -0.013(3)
C27 0.044(4) 0.029(3) 0.018(3) -0.002(2) 0.002(3) -0.017(3)
C28 0.034(3) 0.031(3) 0.024(3) -0.003(3) 0.004(3) -0.007(3)
C29 0.021(3) 0.031(3) 0.019(3) -0.005(2) -0.001(2) -0.001(2)
C30 0.015(3) 0.035(3) 0.024(3) -0.003(3) -0.002(2) -0.005(2)
C31 0.021(3) 0.029(3) 0.023(3) -0.006(2) -0.001(2) -0.004(2)
C32 0.019(3) 0.030(3) 0.025(3) -0.007(3) -0.004(2) 0.001(2)
C33 0.024(3) 0.031(3) 0.022(3) -0.009(2) -0.007(2) -0.003(2)
C34 0.024(3) 0.029(3) 0.025(3) -0.013(3) -0.002(2) 0.002(2)
C35 0.027(3) 0.032(3) 0.033(3) -0.010(3) -0.016(3) 0.002(3)
C36 0.029(3) 0.024(3) 0.041(4) -0.012(3) -0.017(3) -0.001(2)
C37 0.030(3) 0.022(3) 0.035(3) -0.008(3) -0.016(3) -0.001(2)
C38 0.027(3) 0.026(3) 0.035(3) -0.007(3) -0.016(3) -0.003(2)
C39 0.027(3) 0.024(3) 0.048(4) -0.002(3) -0.017(3) -0.005(3)
C40 0.027(3) 0.022(3) 0.060(5) -0.001(3) -0.020(3) -0.005(3)
C41 0.026(3) 0.020(3) 0.057(5) -0.009(3) -0.022(3) 0.002(2)
C42 0.024(3) 0.022(3) 0.082(6) 0.003(4) -0.020(4) -0.004(3)
C43 0.025(3) 0.026(3) 0.069(6) 0.009(4) -0.017(4) -0.004(3)
C44 0.020(3) 0.038(4) 0.070(6) 0.017(4) -0.004(3) -0.004(3)
C45 0.024(3) 0.039(4) 0.055(5) 0.008(4) 0.000(3) -0.002(3)
C46 0.025(3) 0.038(4) 0.045(4) 0.006(3) -0.002(3) -0.001(3)
C47 0.019(3) 0.026(3) 0.054(5) 0.005(3) -0.003(3) -0.002(2)
C48 0.025(3) 0.020(3) 0.058(5) 0.003(3) -0.013(3) -0.004(2)
C49 0.020(3) 0.027(3) 0.041(4) 0.002(3) -0.008(3) 0.000(2)
C50 0.018(3) 0.024(3) 0.027(3) -0.008(2) -0.001(2) 0.001(2)
C51 0.027(3) 0.030(3) 0.023(3) -0.006(3) -0.005(2) 0.000(2)
C52 0.031(3) 0.027(3) 0.023(3) -0.007(2) -0.004(2) -0.004(3)
C53 0.024(3) 0.023(3) 0.023(3) -0.001(2) -0.009(2) -0.001(2)
C54 0.018(3) 0.028(3) 0.021(3) -0.006(2) -0.002(2) -0.001(2)
C55 0.017(3) 0.023(3) 0.028(3) -0.009(2) -0.006(2) 0.005(2)
C56 0.021(3) 0.033(3) 0.020(3) -0.004(2) -0.002(2) -0.002(2)

loop_
_atom_type_symbol
_atom_type_description
_atom_type_scat_dispersion_real
_atom_type_scat_dispersion_imag
_atom_type_scat_source
C C 0.0033 0.0016 'International Tables Vol C Tables 4.2.6.8 and 6.1.1.4'
H H 0.0000 0.0000 'International Tables Vol C Tables 4.2.6.8 and 6.1.1.4'
S S 0.1246 0.1234 'International Tables Vol C Tables 4.2.6.8 and 6.1.1.4'
O O 0.0106 0.0060 'International Tables Vol C Tables 4.2.6.8 and 6.1.1.4'
Eu Eu -0.1578 3.6682 'International Tables Vol C Tables 4.2.6.8 and 6.1.1.4'
U U -9.6767 9.6646 'International Tables Vol C Tables 4.2.6.8 and 6.1.1.4'

loop_
_geom_angle_atom_site_label_1
_geom_angle_atom_site_label_2
_geom_angle_atom_site_label_3
_geom_angle
_geom_angle_site_symmetry_1
_geom_angle_site_symmetry_3
O1 U O2 179.0(2) . .
O1 U O23 88.3(2) . 1_655
O2 U O23 91.86(19) . 1_655
O1 U O7 90.0(2) . 1_655
O2 U O7 90.9(2) . 1_655
O23 U O7 78.25(18) 1_655 1_655
O1 U O19 91.7(2) . .
O2 U O19 87.4(2) . .
O23 U O19 78.63(17) 1_655 .
O7 U O19 156.76(18) 1_655 .
O1 U O4 93.1(2) . .
O2 U O4 86.30(19) . .
O23 U O4 151.80(16) 1_655 .
O7 U O4 129.87(17) 1_655 .
O19 U O4 73.18(16) . .
O1 U O3 85.8(2) . .
O2 U O3 94.48(19) . .
O23 U O3 151.75(16) 1_655 .
O7 U O3 74.15(16) 1_655 .
O19 U O3 129.09(16) . .
O4 U O3 56.27(15) . .
O41A Eu1 O31 148.8(5) . .
O39B Eu1 O31 100.0(5) . .
O41A Eu1 O37 72.0(5) . .
O39B Eu1 O37 145.2(4) . .
O31 Eu1 O37 77.8(3) . .
O41A Eu1 O36 82.5(4) . .
O39B Eu1 O36 74.1(4) . .
O31 Eu1 O36 80.4(3) . .
O37 Eu1 O36 71.3(4) . .
O41A Eu1 O39A 73.0(7) . .
O31 Eu1 O39A 129.9(6) . .
O37 Eu1 O39A 138.6(7) . .
O36 Eu1 O39A 82.9(5) . .
O41A Eu1 O38 64.5(5) . .
O39B Eu1 O38 89.1(5) . .
O31 Eu1 O38 139.3(3) . .
O37 Eu1 O38 115.4(4) . .
O36 Eu1 O38 139.7(4) . .
O39A Eu1 O38 66.4(5) . .
O41A Eu1 O35 137.4(5) . .
O39B Eu1 O35 67.9(4) . .
O31 Eu1 O35 72.9(3) . .
O37 Eu1 O35 140.0(4) . .
O36 Eu1 O35 128.0(4) . .
O39A Eu1 O35 81.4(7) . .
O38 Eu1 O35 74.3(4) . .
O39B Eu1 O41B 77.3(6) . .
O31 Eu1 O41B 146.4(4) . .
O37 Eu1 O41B 85.8(5) . .
O36 Eu1 O41B 66.5(5) . .
O38 Eu1 O41B 74.3(5) . .
O35 Eu1 O41B 132.8(4) . .
O39B Eu1 O40B 153.4(4) . .
O31 Eu1 O40B 88.7(3) . .
O37 Eu1 O40B 61.2(4) . .
O36 Eu1 O40B 132.4(4) . .
O38 Eu1 O40B 68.7(4) . .
O35 Eu1 O40B 91.2(4) . .
O41B Eu1 O40B 108.8(5) . .
O41A Eu1 O40A 110.4(5) . .
O31 Eu1 O40A 71.7(3) . .
O37 Eu1 O40A 80.9(4) . .
O36 Eu1 O40A 144.1(3) . .
O39A Eu1 O40A 132.5(6) . .
O38 Eu1 O40A 72.9(4) . .
O35 Eu1 O40A 64.4(4) . .
O42 Eu2 O49 141.2(3) . .
O42 Eu2 O45B 84.4(4) . .
O49 Eu2 O45B 86.6(4) . .
O42 Eu2 O48 137.6(3) . .
O49 Eu2 O48 71.6(2) . .
O45B Eu2 O48 132.7(3) . .
O42 Eu2 O43 76.0(3) . .
O49 Eu2 O43 142.3(2) . .
O45B Eu2 O43 107.4(4) . .
O48 Eu2 O43 73.5(2) . .
O42 Eu2 O47 76.7(3) . .
O49 Eu2 O47 101.7(2) . .
O45B Eu2 O47 158.6(3) . .
O48 Eu2 O47 68.7(2) . .
O43 Eu2 O47 78.1(2) . .
O42 Eu2 O46 72.7(4) . .
O49 Eu2 O46 70.0(3) . .
O45B Eu2 O46 91.8(4) . .
O48 Eu2 O46 117.2(3) . .
O43 Eu2 O46 141.3(3) . .
O47 Eu2 O46 73.0(3) . .
O42 Eu2 O44 130.9(4) . .
O49 Eu2 O44 77.2(2) . .
O45B Eu2 O44 65.1(4) . .
O48 Eu2 O44 69.3(3) . .
O43 Eu2 O44 77.6(3) . .
O47 Eu2 O44 135.8(3) . .
O46 Eu2 O44 140.9(3) . .
O42 Eu2 O50 56.9(5) . .
O49 Eu2 O50 130.3(3) . .
O48 Eu2 O50 131.4(4) . .
O43 Eu2 O50 67.5(4) . .
O47 Eu2 O50 126.9(4) . .
O46 Eu2 O50 111.4(5) . .
O44 Eu2 O50 74.9(4) . .
O42 Eu2 O45A 80.2(3) . .
O49 Eu2 O45A 72.8(3) . .
O48 Eu2 O45A 141.8(3) . .
O43 Eu2 O45A 134.6(3) . .
O47 Eu2 O45A 132.6(3) . .
O46 Eu2 O45A 60.7(4) . .
O44 Eu2 O45A 90.0(4) . .
O50 Eu2 O45A 67.1(4) . .
O5 S1 O3 113.2(3) . .
O5 S1 O4 114.8(3) . .
O3 S1 O4 105.1(3) . .
O5 S1 C3 108.6(3) . .
O3 S1 C3 108.3(3) . .
O4 S1 C3 106.4(3) . .
O9 S2 O8 115.2(3) . .
O9 S2 O7 111.1(3) . .
O8 S2 O7 110.8(3) . .
O9 S2 C10 106.8(3) . .
O8 S2 C10 109.4(3) . .
O7 S2 C10 102.8(3) . .
O13B S3 O11B 119.2(6) . .
O12A S3 O13A 115.4(5) . .
O13B S3 O12B 107.4(6) . .
O11B S3 O12B 104.2(6) . .
O12A S3 O11A 108.6(5) . .
O13A S3 O11A 102.3(5) . .
O12A S3 C17 117.9(5) . .
O13B S3 C17 112.6(5) . .
O11B S3 C17 110.3(5) . .
O13A S3 C17 107.4(4) . .
O12B S3 C17 101.1(5) . .
O11A S3 C17 103.3(4) . .
O17B S4 O16B 115.7(13) . .
O15A S4 O16A 114.3(6) . .
O15A S4 O17A 111.2(5) . .
O16A S4 O17A 110.9(6) . .
O17B S4 O15B 112.1(13) . .
O16B S4 O15B 108.4(12) . .
O17B S4 C24 106.3(8) . .
O15A S4 C24 106.5(4) . .
O16B S4 C24 106.5(9) . .
O16A S4 C24 106.6(4) . .
O17A S4 C24 106.9(4) . .
O15B S4 C24 107.3(7) . .
O21 S5 O20 114.1(4) . .
O21 S5 O19 113.3(3) . .
O20 S5 O19 108.5(3) . .
O21 S5 C31 107.4(3) . .
O20 S5 C31 107.1(3) . .
O19 S5 C31 106.1(3) . .
O25 S6 O24 114.7(3) . .
O25 S6 O23 111.2(3) . .
O24 S6 O23 110.3(3) . .
O25 S6 C38 109.0(3) . .
O24 S6 C38 107.5(3) . .
O23 S6 C38 103.5(3) . .
O27 S7 O29 113.5(6) . .
O27 S7 O28 116.5(7) . .
O29 S7 O28 108.3(7) . .
O27 S7 C45 105.4(4) . .
O29 S7 C45 107.5(5) . .
O28 S7 C45 104.8(5) . .
O33 S8 O32 114.9(6) . .
O33 S8 O31 110.6(4) . .
O32 S8 O31 110.7(5) . .
O33 S8 C52 107.2(4) . .
O32 S8 C52 106.4(4) . .
O31 S8 C52 106.5(3) . .
S1 O3 U 98.1(2) . .
S1 O4 U 99.4(2) . .
C6 O6 H6 110.0 . .
S2 O7 U 144.1(3) . 1_455
C13 O10 H10 109.0 . .
C20 O14 H14 111.5 . .
C27 O18 H18 105.3 . .
S5 O19 U 152.1(3) . .
C34 O22 H22 108.1 . .
S6 O23 U 139.8(3) . 1_455
C41 O26 H26 109.9 . .
C48 O30 H30 107.9 . .
S8 O31 Eu1 163.7(4) . .
C55 O34 H34 107.2 . .
Eu2 O42 H42A 112.5 . .
Eu2 O42 H42B 106.9 . .
H42A O42 H42B 98.2 . .
Eu2 O47 H47A 106.0 . .
Eu2 O47 H47B 111.0 . .
H47A O47 H47B 100.1 . .
Eu2 O49 H49A 116.7 . .
Eu2 O49 H49B 125.3 . .
H49A O49 H49B 115.8 . .
C2 C1 C6 118.6(6) . .
C2 C1 C28 120.3(6) . .
C6 C1 C28 121.1(6) . .
C1 C2 C3 120.5(6) . .
C1 C2 H2 119.7 . .
C3 C2 H2 119.7 . .
C2 C3 C4 120.8(6) . .
C2 C3 S1 119.7(5) . .
C4 C3 S1 119.5(5) . .
C5 C4 C3 120.1(6) . .
C5 C4 H4 120.0 . .
C3 C4 H4 120.0 . .
C4 C5 C6 118.2(6) . .
C4 C5 C7 119.0(6) . .
C6 C5 C7 122.7(6) . .
O6 C6 C5 120.8(6) . .
O6 C6 C1 117.4(6) . .
C5 C6 C1 121.8(6) . .
C5 C7 C8 112.9(5) . .
C5 C7 H7A 109.0 . .
C8 C7 H7A 109.0 . .
C5 C7 H7B 109.0 . .
C8 C7 H7B 109.0 . .
H7A C7 H7B 107.8 . .
C13 C8 C9 118.9(5) . .
C13 C8 C7 121.0(6) . .
C9 C8 C7 120.0(6) . .
C10 C9 C8 119.3(6) . .
C10 C9 H9 120.4 . .
C8 C9 H9 120.4 . .
C9 C10 C11 121.3(6) . .
C9 C10 S2 119.6(5) . .
C11 C10 S2 119.0(5) . .
C12 C11 C10 120.1(6) . .
C12 C11 H11 119.9 . .
C10 C11 H11 119.9 . .
C11 C12 C13 118.3(6) . .
C11 C12 C14 118.8(6) . .
C13 C12 C14 122.9(6) . .
O10 C13 C8 116.8(6) . .
O10 C13 C12 121.3(6) . .
C8 C13 C12 121.9(6) . .
C12 C14 C15 109.8(5) . .
C12 C14 H14A 109.7 . .
C15 C14 H14A 109.7 . .
C12 C14 H14B 109.7 . .
C15 C14 H14B 109.7 . .
H14A C14 H14B 108.2 . .
C16 C15 C20 118.4(6) . .
C16 C15 C14 119.6(6) . .
C20 C15 C14 122.0(6) . .
C15 C16 C17 120.3(6) . .
C15 C16 H16 119.8 . .
C17 C16 H16 119.8 . .
C18 C17 C16 120.4(6) . .
C18 C17 S3 120.0(5) . .
C16 C17 S3 119.5(5) . .
C17 C18 C19 120.5(6) . .
C17 C18 H18A 119.7 . .
C19 C18 H18A 119.7 . .
C20 C19 C18 118.1(7) . .
C20 C19 C21 122.4(7) . .
C18 C19 C21 119.4(7) . .
O14 C20 C19 121.5(7) . .
O14 C20 C15 116.2(6) . .
C19 C20 C15 122.2(7) . .
C19 C21 C22 112.7(5) . .
C19 C21 H21A 109.1 . .
C22 C21 H21A 109.1 . .
C19 C21 H21B 109.1 . .
C22 C21 H21B 109.1 . .
H21A C21 H21B 107.8 . .
C23 C22 C27 119.1(6) . .
C23 C22 C21 120.3(7) . .
C27 C22 C21 120.6(6) . .
C22 C23 C24 119.5(7) . .
C22 C23 H23 120.2 . .
C24 C23 H23 120.2 . .
C25 C24 C23 121.4(7) . .
C25 C24 S4 120.5(5) . .
C23 C24 S4 118.0(5) . .
C24 C25 C26 120.3(7) . .
C24 C25 H25 119.9 . .
C26 C25 H25 119.9 . .
C25 C26 C27 118.1(7) . .
C25 C26 C28 119.9(6) . .
C27 C26 C28 122.0(7) . .
O18 C27 C26 121.0(7) . .
O18 C27 C22 117.3(6) . .
C26 C27 C22 121.6(6) . .
C1 C28 C26 112.6(6) . .
C1 C28 H28A 109.1 . .
C26 C28 H28A 109.1 . .
C1 C28 H28B 109.1 . .
C26 C28 H28B 109.1 . .
H28A C28 H28B 107.8 . .
C34 C29 C30 118.6(6) . .
C34 C29 C56 123.0(6) . .
C30 C29 C56 118.4(6) . .
C31 C30 C29 119.5(6) . .
C31 C30 H30A 120.2 . .
C29 C30 H30A 120.2 . .
C32 C31 C30 121.4(6) . .
C32 C31 S5 118.7(5) . .
C30 C31 S5 119.9(5) . .
C33 C32 C31 120.6(6) . .
C33 C32 H32 119.7 . .
C31 C32 H32 119.7 . .
C32 C33 C34 117.5(6) . .
C32 C33 C35 120.1(6) . .
C34 C33 C35 122.4(6) . .
O22 C34 C29 121.3(6) . .
O22 C34 C33 116.3(6) . .
C29 C34 C33 122.4(6) . .
C33 C35 C36 112.4(6) . .
C33 C35 H35A 109.1 . .
C36 C35 H35A 109.1 . .
C33 C35 H35B 109.1 . .
C36 C35 H35B 109.1 . .
H35A C35 H35B 107.8 . .
C37 C36 C41 118.1(7) . .
C37 C36 C35 120.4(6) . .
C41 C36 C35 121.5(6) . .
C38 C37 C36 120.1(6) . .
C38 C37 H37 119.9 . .
C36 C37 H37 119.9 . .
C37 C38 C39 121.5(6) . .
C37 C38 S6 119.8(5) . .
C39 C38 S6 118.6(6) . .
C40 C39 C38 120.1(7) . .
C40 C39 H39 119.9 . .
C38 C39 H39 119.9 . .
C39 C40 C41 118.2(6) . .
C39 C40 C42 120.9(7) . .
C41 C40 C42 120.9(7) . .
O26 C41 C36 121.4(7) . .
O26 C41 C40 116.7(6) . .
C36 C41 C40 121.9(6) . .
C40 C42 C43 110.9(6) . .
C40 C42 H42C 109.5 . .
C43 C42 H42C 109.5 . .
C40 C42 H42D 109.5 . .
C43 C42 H42D 109.5 . .
H42C C42 H42D 108.0 . .
C48 C43 C44 117.6(8) . .
C48 C43 C42 123.3(9) . .
C44 C43 C42 119.1(7) . .
C45 C44 C43 120.8(7) . .
C45 C44 H44 119.6 . .
C43 C44 H44 119.6 . .
C44 C45 C46 120.6(9) . .
C44 C45 S7 120.3(6) . .
C46 C45 S7 119.0(7) . .
C45 C46 C47 120.0(8) . .
C45 C46 H46 120.0 . .
C47 C46 H46 120.0 . .
C48 C47 C46 118.5(7) . .
C48 C47 C49 123.0(8) . .
C46 C47 C49 118.3(7) . .
O30 C48 C47 117.2(6) . .
O30 C48 C43 120.4(7) . .
C47 C48 C43 122.4(8) . .
C50 C49 C47 108.8(5) . .
C50 C49 H49C 109.9 . .
C47 C49 H49C 109.9 . .
C50 C49 H49D 109.9 . .
C47 C49 H49D 109.9 . .
H49C C49 H49D 108.3 . .
C55 C50 C51 118.9(6) . .
C55 C50 C49 121.2(6) . .
C51 C50 C49 119.8(6) . .
C52 C51 C50 119.6(6) . .
C52 C51 H51 120.2 . .
C50 C51 H51 120.2 . .
C51 C52 C53 120.9(6) . .
C51 C52 S8 120.0(5) . .
C53 C52 S8 119.1(5) . .
C54 C53 C52 120.5(6) . .
C54 C53 H53 119.7 . .
C52 C53 H53 119.7 . .
C53 C54 C55 117.8(6) . .
C53 C54 C56 120.9(6) . .
C55 C54 C56 121.2(6) . .
O34 C55 C50 121.4(6) . .
O34 C55 C54 116.3(6) . .
C50 C55 C54 122.2(6) . .
C54 C56 C29 112.9(5) . .
C54 C56 H56A 109.0 . .
C29 C56 H56A 109.0 . .
C54 C56 H56B 109.0 . .
C29 C56 H56B 109.0 . .
H56A C56 H56B 107.8 . .

loop_
_geom_bond_atom_site_label_1
_geom_bond_atom_site_label_2
_geom_bond_distance
_geom_bond_site_symmetry_2
U O1 1.759(5) .
U O2 1.759(5) .
U O23 2.308(4) 1_655
U O7 2.326(5) 1_655
U O19 2.346(5) .
U O4 2.479(5) .
U O3 2.511(5) .
Eu1 O41A 2.326(15) .
Eu1 O39B 2.329(12) .
Eu1 O31 2.352(6) .
Eu1 O37 2.373(9) .
Eu1 O36 2.389(7) .
Eu1 O39A 2.449(15) .
Eu1 O38 2.464(9) .
Eu1 O35 2.477(10) .
Eu1 O41B 2.478(15) .
Eu1 O40B 2.487(12) .
Eu1 O40A 2.494(12) .
Eu2 O42 2.383(10) .
Eu2 O49 2.399(6) .
Eu2 O45B 2.402(13) .
Eu2 O48 2.413(6) .
Eu2 O43 2.425(6) .
Eu2 O47 2.428(6) .
Eu2 O46 2.462(9) .
Eu2 O44 2.465(8) .
Eu2 O50 2.488(13) .
Eu2 O45A 2.522(10) .
S1 O5 1.438(5) .
S1 O3 1.480(5) .
S1 O4 1.483(5) .
S1 C3 1.753(7) .
S2 O9 1.447(5) .
S2 O8 1.450(6) .
S2 O7 1.488(5) .
S2 C10 1.761(7) .
S3 O12A 1.354(6) .
S3 O13B 1.390(6) .
S3 O11B 1.416(6) .
S3 O13A 1.461(6) .
S3 O12B 1.543(7) .
S3 O11A 1.547(6) .
S3 C17 1.744(5) .
S4 O17B 1.370(16) .
S4 O15A 1.426(8) .
S4 O16B 1.454(19) .
S4 O16A 1.454(9) .
S4 O17A 1.501(10) .
S4 O15B 1.534(18) .
S4 C24 1.779(7) .
S5 O21 1.427(5) .
S5 O20 1.458(6) .
S5 O19 1.482(5) .
S5 C31 1.764(7) .
S6 O25 1.447(5) .
S6 O24 1.452(5) .
S6 O23 1.494(5) .
S6 C38 1.771(7) .
S7 O27 1.416(7) .
S7 O29 1.423(8) .
S7 O28 1.430(10) .
S7 C45 1.771(10) .
S8 O33 1.422(7) .
S8 O32 1.437(8) .
S8 O31 1.458(7) .
S8 C52 1.754(7) .
O6 C6 1.356(8) .
O6 H6 0.9026 .
O7 U 2.326(5) 1_455
O10 C13 1.365(8) .
O10 H10 0.9181 .
O14 C20 1.365(9) .
O14 H14 0.8778 .
O18 C27 1.369(8) .
O18 H18 0.9693 .
O22 C34 1.374(8) .
O22 H22 0.8152 .
O23 U 2.308(4) 1_455
O26 C41 1.368(8) .
O26 H26 0.8750 .
O30 C48 1.386(11) .
O30 H30 0.9375 .
O34 C55 1.374(8) .
O34 H34 0.9726 .
O42 H42A 0.9885 .
O42 H42B 0.8914 .
O47 H47A 0.8675 .
O47 H47B 0.9565 .
O49 H49A 0.9160 .
O49 H49B 0.8942 .
C1 C2 1.374(10) .
C1 C6 1.416(9) .
C1 C28 1.514(9) .
C2 C3 1.392(9) .
C2 H2 0.9300 .
C3 C4 1.401(9) .
C4 C5 1.392(10) .
C4 H4 0.9300 .
C5 C6 1.403(9) .
C5 C7 1.515(9) .
C7 C8 1.519(8) .
C7 H7A 0.9700 .
C7 H7B 0.9700 .
C8 C13 1.392(9) .
C8 C9 1.397(9) .
C9 C10 1.388(8) .
C9 H9 0.9300 .
C10 C11 1.392(9) .
C11 C12 1.386(9) .
C11 H11 0.9300 .
C12 C13 1.401(9) .
C12 C14 1.515(9) .
C14 C15 1.517(9) .
C14 H14A 0.9700 .
C14 H14B 0.9700 .
C15 C16 1.378(10) .
C15 C20 1.402(10) .
C16 C17 1.393(9) .
C16 H16 0.9300 .
C17 C18 1.387(10) .
C18 C19 1.388(12) .
C18 H18A 0.9300 .
C19 C20 1.388(10) .
C19 C21 1.516(10) .
C21 C22 1.535(9) .
C21 H21A 0.9700 .
C21 H21B 0.9700 .
C22 C23 1.382(10) .
C22 C27 1.400(11) .
C23 C24 1.390(10) .
C23 H23 0.9300 .
C24 C25 1.375(10) .
C25 C26 1.395(10) .
C25 H25 0.9300 .
C26 C27 1.398(10) .
C26 C28 1.515(10) .
C28 H28A 0.9700 .
C28 H28B 0.9700 .
C29 C34 1.391(9) .
C29 C30 1.400(9) .
C29 C56 1.520(9) .
C30 C31 1.396(9) .
C30 H30A 0.9300 .
C31 C32 1.394(8) .
C32 C33 1.387(9) .
C32 H32 0.9300 .
C33 C34 1.424(9) .
C33 C35 1.512(8) .
C35 C36 1.517(10) .
C35 H35A 0.9700 .
C35 H35B 0.9700 .
C36 C37 1.391(9) .
C36 C41 1.406(10) .
C37 C38 1.378(10) .
C37 H37 0.9300 .
C38 C39 1.389(9) .
C39 C40 1.382(10) .
C39 H39 0.9300 .
C40 C41 1.406(11) .
C40 C42 1.513(10) .
C42 C43 1.528(12) .
C42 H42C 0.9700 .
C42 H42D 0.9700 .
C43 C48 1.394(10) .
C43 C44 1.402(14) .
C44 C45 1.382(13) .
C44 H44 0.9300 .
C45 C46 1.384(10) .
C46 C47 1.402(12) .
C46 H46 0.9300 .
C47 C48 1.388(11) .
C47 C49 1.523(9) .
C49 C50 1.521(9) .
C49 H49C 0.9700 .
C49 H49D 0.9700 .
C50 C55 1.389(9) .
C50 C51 1.390(9) .
C51 C52 1.389(9) .
C51 H51 0.9300 .
C52 C53 1.395(9) .
C53 C54 1.382(8) .
C53 H53 0.9300 .
C54 C55 1.406(9) .
C54 C56 1.515(8) .
C56 H56A 0.9700 .
C56 H56B 0.9700 .

loop_
_geom_hbond_atom_site_label_D
_geom_hbond_atom_site_label_H
_geom_hbond_atom_site_label_A
_geom_hbond_distance_DH
_geom_hbond_distance_HA
_geom_hbond_distance_DA
_geom_hbond_angle_DHA
_geom_hbond_site_symmetry_A
O6 H6 O10 0.90 1.78 2.674(7) 171.1 .
O10 H10 O14 0.92 1.93 2.804(8) 158.0 .
O14 H14 O18 0.88 1.89 2.685(8) 149.5 .
O18 H18 O6 0.97 1.76 2.680(8) 158.1 .
O22 H22 O34 0.82 1.87 2.678(7) 171.7 .
O26 H26 O22 0.88 1.84 2.667(7) 157.0 .
O30 H30 O26 0.94 1.83 2.739(8) 162.2 .
O34 H34 O30 0.97 1.78 2.740(7) 166.3 .
O42 H42A O20 0.99 2.08 2.797(12) 127.9 2_667
O42 H42B O52 0.89 2.25 3.000(15) 141.5 .
O47 H47A O8 0.87 2.13 2.888(8) 145.4 2_667
O47 H47B O61 0.96 1.92 2.783(9) 148.7 .
O49 H49A O54 0.92 1.84 2.746(8) 169.7 .
O49 H49B O65 0.89 2.10 2.913(15) 150.8 .
